data_7242260
loop_
_publ_author_name
'Custodio, Jean'
'd'Oliveira, Giulio Demetrius Creazo'
'Gotardo, Fernando'
'Cocca, Leandro'
'Boni, Leonardo De'
'Perez, Caridad'
'Napolitano, Hamilton'
'Os\'orio, Francisco'
'Valverde, Clodoaldo'

_publ_section_title
;
 Second-order nonlinear optical properties of two chalcone derivatives:
 insights from sum-over-states
;
_journal_name_full 'Physical Chemistry Chemical Physics'
_journal_paper_doi 10.1039/D0CP06469F
_journal_year 2021
_chemical_formula_moiety 'C21 H16 N2 O5 S'
_chemical_formula_sum 'C21 H16 N2 O5 S'
_chemical_formula_weight 408.42
_chemical_name_common 'Sulfonamide chalcone'
_chemical_name_systematic (E)-3-(2-methoxyphenyl)-1-(2-(phenylsulfonylamine)phenyl)prop-2-en-1-one
_space_group_crystal_system monoclinic
_space_group_IT_number 14
_space_group_name_Hall '-P 2ybc'
_space_group_name_H-M_alt 'P 1 21/c 1'
_atom_sites_solution_hydrogens mixed
_atom_sites_solution_primary dual
_audit_block_doi 10.5517/ccdc.csd.cc21xj8s
_audit_creation_date 2019-03-14
_audit_creation_method
;
Olex2 1.2
(compiled 2018.05.29 svn.r3508 for OlexSys, GUI svn.r5506)
;
_audit_update_record
;
2019-03-19 deposited with the CCDC.	2021-02-11 downloaded from the CCDC.
;
_cell_angle_alpha 90
_cell_angle_beta 101.242(4)
_cell_angle_gamma 90
_cell_formula_units_Z 4
_cell_length_a 14.0149(16)
_cell_length_b 7.6562(9)
_cell_length_c 18.380(2)
_cell_measurement_reflns_used 9812
_cell_measurement_temperature 296(2)
_cell_measurement_theta_max 26.50
_cell_measurement_theta_min 2.26
_cell_volume 1934.3(4)
_computing_molecular_graphics 'Olex2 (Dolomanov et al., 2009)'
_computing_publication_material 'Olex2 (Dolomanov et al., 2009)'
_computing_structure_refinement 'ShelXL (Sheldrick, 2015)'
_computing_structure_solution 'ShelXT (Sheldrick, 2015)'
_diffrn_ambient_temperature 296.15
_diffrn_measured_fraction_theta_full 0.984
_diffrn_measured_fraction_theta_max 0.950
_diffrn_measurement_device_type 'Bruker APEX-II CCD'
_diffrn_measurement_method '\f and \w scans'
_diffrn_radiation_type MoK\a
_diffrn_radiation_wavelength 0.71073
_diffrn_reflns_av_R_equivalents 0.0470
_diffrn_reflns_av_unetI/netI 0.0349
_diffrn_reflns_Laue_measured_fraction_full 0.984
_diffrn_reflns_Laue_measured_fraction_max 0.950
_diffrn_reflns_limit_h_max 17
_diffrn_reflns_limit_h_min -17
_diffrn_reflns_limit_k_max 9
_diffrn_reflns_limit_k_min -9
_diffrn_reflns_limit_l_max 22
_diffrn_reflns_limit_l_min -23
_diffrn_reflns_number 30977
_diffrn_reflns_point_group_measured_fraction_full 0.984
_diffrn_reflns_point_group_measured_fraction_max 0.950
_diffrn_reflns_theta_full 25.242
_diffrn_reflns_theta_max 26.829
_diffrn_reflns_theta_min 1.481
_diffrn_standards_number 0
_exptl_absorpt_coefficient_mu 0.204
_exptl_absorpt_correction_T_max 0.7454
_exptl_absorpt_correction_T_min 0.6410
_exptl_absorpt_correction_type multi-scan
_exptl_absorpt_process_details
'SADABS-2014/5 (Bruker,2014/5) was used for absorption correction. wR2(int) was 0.1361 before and 0.0592 after correction. The Ratio of minimum to maximum transmission is 0.8599. The \l/2 correction factor is 0.00150.'
_exptl_crystal_colour 'pale yellow'
_exptl_crystal_colour_primary colourless
_exptl_crystal_density_diffrn 1.402
_exptl_crystal_description block
_exptl_crystal_F_000 848
_exptl_crystal_size_max 0.462
_exptl_crystal_size_mid 0.224
_exptl_crystal_size_min 0.095
_refine_diff_density_max 0.254
_refine_diff_density_min -0.319
_refine_diff_density_rms 0.041
_refine_ls_extinction_method none
_refine_ls_goodness_of_fit_ref 1.047
_refine_ls_hydrogen_treatment mixed
_refine_ls_matrix_type full
_refine_ls_number_parameters 271
_refine_ls_number_reflns 3950
_refine_ls_number_restraints 48
_refine_ls_restrained_S_all 1.050
_refine_ls_R_factor_all 0.0857
_refine_ls_R_factor_gt 0.0528
_refine_ls_shift/su_max 0.000
_refine_ls_shift/su_mean 0.000
_refine_ls_structure_factor_coef Fsqd
_refine_ls_weighting_details 'w=1/[\s^2^(Fo^2^)+(0.0502P)^2^+0.7905P] where P=(Fo^2^+2Fc^2^)/3'
_refine_ls_weighting_scheme calc
_refine_ls_wR_factor_gt 0.1066
_refine_ls_wR_factor_ref 0.1193
_reflns_Friedel_coverage 0.000
_reflns_number_gt 2976
_reflns_number_total 3950
_reflns_threshold_expression 'I > 2\s(I)'
_cod_data_source_file d0cp06469f2.cif
_cod_data_source_block mo_g32_1_0m
_cod_original_cell_volume 1934.4(4)
_cod_database_code 7242260
_shelx_shelxl_version_number 2014/7
_shelx_space_group_comment
;
The symmetry employed for this shelxl refinement is uniquely defined
by the following loop, which should always be used as a source of
symmetry information in preference to the above space-group names.
They are only intended as comments.
;
_shelx_estimated_absorpt_t_max 0.981
_shelx_estimated_absorpt_t_min 0.912
_olex2_refinement_description
;
1. Fixed Uiso
 At 1.2 times of:
  All C(H) groups, All N(H) groups
2. Uiso/Uaniso restraints and constraints
C16 \\sim C21 \\sim C20 \\sim C19 \\sim C18 \\sim C17: within 2A with sigma of
0.04 and sigma for terminal atoms of 0.08
O4 \\sim S1 \\sim O5: within 2A with sigma of 0.005 and sigma for terminal
atoms of 0.01
3.a Aromatic/amide H refined with riding coordinates:
 N2(H2), C1(H1), C7(H7), C8(H8), C14(H14), C13(H13), C12(H12), C4(H4),
 C17(H17), C21(H21), C18(H18), C20(H20), C19(H19)
;
_olex2_submission_special_instructions 'No special instructions were received'

loop_
_space_group_symop_operation_xyz
'x, y, z'
'-x, y+1/2, -z+1/2'
'-x, -y, -z'
'x, -y-1/2, z-1/2'

loop_
_atom_site_label
_atom_site_type_symbol
_atom_site_fract_x
_atom_site_fract_y
_atom_site_fract_z
_atom_site_U_iso_or_equiv
_atom_site_adp_type
_atom_site_occupancy
_atom_site_site_symmetry_order
_atom_site_calc_flag
_atom_site_refinement_flags_posn
_atom_site_refinement_flags_adp
_atom_site_refinement_flags_occupancy
_atom_site_disorder_assembly
_atom_site_disorder_group
S1 S 0.31610(3) 0.19620(9) 0.14857(2) 0.05280(19) Uani 1 1 d . U . . .
O1 O 0.50851(10) 0.2684(3) 0.33653(8) 0.0774(6) Uani 1 1 d . . . . .
O2 O 0.97082(12) 0.5115(3) 0.68939(11) 0.1051(8) Uani 1 1 d . . . . .
O5 O 0.39704(10) 0.2487(3) 0.11688(8) 0.0789(6) Uani 1 1 d . U . . .
O3 O 0.94477(11) 0.5197(3) 0.57105(11) 0.0845(6) Uani 1 1 d . . . . .
N2 N 0.35547(11) 0.2128(3) 0.23723(8) 0.0599(5) Uani 1 1 d . . . . .
H2 H 0.4132 0.2546 0.2506 0.072 Uiso 1 1 calc R . . . .
N1 N 0.91853(12) 0.4908(3) 0.62902(11) 0.0627(5) Uani 1 1 d . . . . .
C2 C 0.81829(13) 0.4271(3) 0.62611(11) 0.0474(5) Uani 1 1 d . . . . .
C1 C 0.75894(13) 0.4051(3) 0.55750(10) 0.0442(5) Uani 1 1 d . . . . .
H1 H 0.7817 0.4315 0.5145 0.053 Uiso 1 1 calc R . . . .
C6 C 0.66458(13) 0.3431(3) 0.55325(10) 0.0417(4) Uani 1 1 d . . . . .
C7 C 0.60336(13) 0.3163(3) 0.47994(10) 0.0466(5) Uani 1 1 d . . . . .
H7 H 0.6312 0.3455 0.4396 0.056 Uiso 1 1 calc R . . . .
C8 C 0.51384(13) 0.2560(3) 0.46413(10) 0.0486(5) Uani 1 1 d . . . . .
H8 H 0.4824 0.2244 0.5023 0.058 Uiso 1 1 calc R . . . .
C9 C 0.46300(13) 0.2381(3) 0.38617(10) 0.0470(5) Uani 1 1 d . . . . .
C10 C 0.35922(12) 0.1836(3) 0.36874(9) 0.0396(4) Uani 1 1 d . . . . .
C15 C 0.30787(12) 0.1680(3) 0.29507(9) 0.0425(5) Uani 1 1 d . . . . .
C14 C 0.21151(13) 0.1114(3) 0.28101(10) 0.0517(5) Uani 1 1 d . . . . .
H14 H 0.1781 0.0990 0.2323 0.062 Uiso 1 1 calc R . . . .
C13 C 0.16546(14) 0.0738(3) 0.33904(11) 0.0548(6) Uani 1 1 d . . . . .
H13 H 0.1009 0.0373 0.3291 0.066 Uiso 1 1 calc R . . . .
C12 C 0.21385(14) 0.0898(3) 0.41136(11) 0.0557(6) Uani 1 1 d . . . . .
H12 H 0.1823 0.0647 0.4502 0.067 Uiso 1 1 calc R . . . .
C11 C 0.30950(14) 0.1431(3) 0.42577(10) 0.0485(5) Uani 1 1 d . . . . .
H11 H 0.3422(15) 0.152(3) 0.4767(12) 0.058 Uiso 1 1 d R . . . .
C5 C 0.63325(15) 0.3062(3) 0.61916(11) 0.0525(5) Uani 1 1 d . . . . .
H5 H 0.5700(17) 0.262(3) 0.6183(12) 0.063 Uiso 1 1 d R . . . .
C4 C 0.69435(16) 0.3296(4) 0.68682(12) 0.0673(7) Uani 1 1 d . . . . .
H4 H 0.6723 0.3039 0.7302 0.081 Uiso 1 1 calc R . . . .
C3 C 0.78816(16) 0.3908(4) 0.69106(12) 0.0622(6) Uani 1 1 d . . . . .
H3 H 0.8343(17) 0.408(3) 0.7384(13) 0.075 Uiso 1 1 d R . . . .
C16 C 0.22328(14) 0.3525(3) 0.12498(9) 0.0467(5) Uani 1 1 d . U . . .
C17 C 0.12758(14) 0.2970(3) 0.10536(12) 0.0556(6) Uani 1 1 d . U . . .
H17 H 0.1131 0.1784 0.1039 0.067 Uiso 1 1 calc R . . . .
C21 C 0.2454(2) 0.5280(4) 0.12535(11) 0.0686(7) Uani 1 1 d . U . . .
H21 H 0.3096 0.5657 0.1372 0.082 Uiso 1 1 calc R . . . .
C18 C 0.05424(18) 0.4178(4) 0.08802(14) 0.0760(8) Uani 1 1 d . U . . .
H18 H -0.0100 0.3808 0.0750 0.091 Uiso 1 1 calc R . . . .
C20 C 0.1693(3) 0.6478(4) 0.10747(14) 0.0850(9) Uani 1 1 d . U . . .
H20 H 0.1825 0.7669 0.1075 0.102 Uiso 1 1 calc R . . . .
C19 C 0.0752(2) 0.5898(5) 0.08989(16) 0.0860(9) Uani 1 1 d . U . . .
H19 H 0.0248 0.6705 0.0791 0.103 Uiso 1 1 calc R . . . .
O4 O 0.27246(11) 0.0286(2) 0.13122(8) 0.0662(4) Uani 1 1 d . U . . .

loop_
_atom_site_aniso_label
_atom_site_aniso_U_11
_atom_site_aniso_U_22
_atom_site_aniso_U_33
_atom_site_aniso_U_23
_atom_site_aniso_U_13
_atom_site_aniso_U_12
S1 0.0339(2) 0.0945(5) 0.0311(2) -0.0070(3) 0.00892(17) 0.0025(3)
O1 0.0423(8) 0.1521(17) 0.0380(7) 0.0004(9) 0.0085(6) -0.0319(9)
O2 0.0522(10) 0.166(2) 0.0842(13) -0.0104(13) -0.0170(9) -0.0257(12)
O5 0.0408(8) 0.1583(18) 0.0415(8) 0.0029(9) 0.0180(6) 0.0021(9)
O3 0.0512(9) 0.1192(17) 0.0855(13) -0.0034(11) 0.0192(9) -0.0245(10)
N2 0.0326(8) 0.1156(16) 0.0313(8) 0.0008(9) 0.0057(6) -0.0168(9)
N1 0.0391(9) 0.0732(14) 0.0711(13) -0.0073(11) -0.0005(9) -0.0052(9)
C2 0.0362(9) 0.0552(13) 0.0485(11) -0.0045(9) 0.0023(8) -0.0018(9)
C1 0.0403(9) 0.0518(13) 0.0406(10) -0.0007(9) 0.0081(7) -0.0034(9)
C6 0.0377(9) 0.0479(12) 0.0386(9) -0.0031(8) 0.0050(7) -0.0030(8)
C7 0.0420(10) 0.0617(14) 0.0361(9) 0.0011(9) 0.0072(7) -0.0074(9)
C8 0.0391(9) 0.0712(15) 0.0355(9) -0.0007(9) 0.0072(7) -0.0093(10)
C9 0.0381(9) 0.0668(14) 0.0358(9) 0.0000(9) 0.0065(7) -0.0082(9)
C10 0.0344(8) 0.0486(12) 0.0358(9) 0.0005(8) 0.0072(7) -0.0021(8)
C15 0.0339(8) 0.0598(13) 0.0349(9) 0.0007(8) 0.0090(7) -0.0025(9)
C14 0.0370(9) 0.0774(16) 0.0393(10) 0.0028(10) 0.0038(7) -0.0092(10)
C13 0.0352(9) 0.0775(16) 0.0524(11) 0.0037(11) 0.0105(8) -0.0132(10)
C12 0.0441(10) 0.0798(16) 0.0463(11) 0.0065(11) 0.0171(8) -0.0119(11)
C11 0.0440(10) 0.0669(15) 0.0350(9) 0.0018(9) 0.0090(8) -0.0078(10)
C5 0.0415(10) 0.0745(16) 0.0424(10) -0.0055(10) 0.0101(8) -0.0110(10)
C4 0.0576(13) 0.108(2) 0.0380(10) -0.0051(12) 0.0123(9) -0.0134(13)
C3 0.0521(12) 0.0894(18) 0.0408(11) -0.0088(11) -0.0017(9) -0.0061(12)
C16 0.0476(10) 0.0648(15) 0.0301(9) -0.0034(9) 0.0136(7) -0.0028(10)
C17 0.0420(10) 0.0707(16) 0.0550(12) 0.0053(11) 0.0117(9) 0.0048(10)
C21 0.0832(16) 0.085(2) 0.0402(11) -0.0049(12) 0.0189(11) -0.0219(15)
C18 0.0555(13) 0.095(2) 0.0800(17) 0.0161(16) 0.0189(12) 0.0167(15)
C20 0.141(3) 0.0597(18) 0.0599(16) 0.0030(13) 0.0329(17) 0.0010(19)
C19 0.096(2) 0.088(2) 0.0804(19) 0.0116(16) 0.0339(16) 0.0276(19)
O4 0.0590(9) 0.0773(12) 0.0605(9) -0.0232(8) 0.0076(7) 0.0081(8)

loop_
_atom_type_symbol
_atom_type_description
_atom_type_scat_dispersion_real
_atom_type_scat_dispersion_imag
_atom_type_scat_source
C C 0.0033 0.0016 'International Tables Vol C Tables 4.2.6.8 and 6.1.1.4'
H H 0.0000 0.0000 'International Tables Vol C Tables 4.2.6.8 and 6.1.1.4'
N N 0.0061 0.0033 'International Tables Vol C Tables 4.2.6.8 and 6.1.1.4'
O O 0.0106 0.0060 'International Tables Vol C Tables 4.2.6.8 and 6.1.1.4'
S S 0.1246 0.1234 'International Tables Vol C Tables 4.2.6.8 and 6.1.1.4'

loop_
_citation_id
_citation_doi
_citation_year
1 10.1007/s00044-019-02384-8 2019
2 10.1039/C9NJ05612B 2020

loop_
_geom_angle_atom_site_label_1
_geom_angle_atom_site_label_2
_geom_angle_atom_site_label_3
_geom_angle
_geom_angle_site_symmetry_1
_geom_angle_site_symmetry_3
_geom_angle_publ_flag
O5 S1 N2 104.24(8) . . ?
O5 S1 C16 108.40(11) . . ?
O5 S1 O4 120.00(11) . . ?
N2 S1 C16 106.56(9) . . ?
O4 S1 N2 109.97(10) . . ?
O4 S1 C16 106.97(10) . . ?
C15 N2 S1 128.59(13) . . ?
O2 N1 C2 118.4(2) . . ?
O3 N1 O2 123.09(19) . . ?
O3 N1 C2 118.49(18) . . ?
C1 C2 N1 118.23(18) . . ?
C3 C2 N1 119.18(18) . . ?
C3 C2 C1 122.58(18) . . ?
C2 C1 C6 119.33(17) . . ?
C1 C6 C7 118.62(16) . . ?
C1 C6 C5 118.44(17) . . ?
C5 C6 C7 122.92(17) . . ?
C8 C7 C6 127.97(18) . . ?
C7 C8 C9 120.39(17) . . ?
O1 C9 C8 118.64(17) . . ?
O1 C9 C10 121.25(16) . . ?
C8 C9 C10 120.11(16) . . ?
C15 C10 C9 121.72(15) . . ?
C11 C10 C9 120.59(16) . . ?
C11 C10 C15 117.69(16) . . ?
N2 C15 C10 118.56(15) . . ?
C14 C15 N2 121.47(16) . . ?
C14 C15 C10 119.96(16) . . ?
C13 C14 C15 120.24(17) . . ?
C12 C13 C14 120.79(17) . . ?
C13 C12 C11 119.37(17) . . ?
C12 C11 C10 121.94(18) . . ?
C4 C5 C6 120.81(19) . . ?
C5 C4 C3 120.8(2) . . ?
C2 C3 C4 118.07(19) . . ?
C17 C16 S1 119.16(18) . . ?
C21 C16 S1 120.47(18) . . ?
C21 C16 C17 120.4(2) . . ?
C18 C17 C16 119.8(2) . . ?
C16 C21 C20 118.6(2) . . ?
C19 C18 C17 120.2(3) . . ?
C19 C20 C21 119.9(3) . . ?
C18 C19 C20 121.2(3) . . ?

loop_
_geom_bond_atom_site_label_1
_geom_bond_atom_site_label_2
_geom_bond_distance
_geom_bond_site_symmetry_2
_geom_bond_publ_flag
S1 O5 1.4300(15) . ?
S1 N2 1.6205(16) . ?
S1 C16 1.759(2) . ?
S1 O4 1.4303(18) . ?
O1 C9 1.233(2) . ?
O2 N1 1.215(2) . ?
O3 N1 1.213(2) . ?
N2 C15 1.403(2) . ?
N1 C2 1.478(2) . ?
C2 C1 1.379(2) . ?
C2 C3 1.370(3) . ?
C1 C6 1.393(2) . ?
C6 C7 1.464(2) . ?
C6 C5 1.395(3) . ?
C7 C8 1.315(3) . ?
C8 C9 1.477(3) . ?
C9 C10 1.487(2) . ?
C10 C15 1.409(2) . ?
C10 C11 1.402(2) . ?
C15 C14 1.393(2) . ?
C14 C13 1.380(3) . ?
C13 C12 1.375(3) . ?
C12 C11 1.377(3) . ?
C5 C4 1.377(3) . ?
C4 C3 1.384(3) . ?
C16 C17 1.386(3) . ?
C16 C21 1.378(3) . ?
C17 C18 1.373(3) . ?
C21 C20 1.397(4) . ?
C18 C19 1.348(4) . ?
C20 C19 1.369(4) . ?

loop_
_geom_hbond_atom_site_label_D
_geom_hbond_atom_site_label_H
_geom_hbond_atom_site_label_A
_geom_hbond_distance_DH
_geom_hbond_distance_HA
_geom_hbond_distance_DA
_geom_hbond_angle_DHA
_geom_hbond_site_symmetry_A
N2 H2 O1 0.86 1.86 2.566(2) 138.0 .
C8 H8 O5 0.93 2.63 3.515(2) 160.3 4_566
C11 H11 O5 0.96(2) 2.65(2) 3.585(2) 163.6(17) 4_566
C5 H5 O5 0.95(2) 2.42(2) 3.329(2) 160.9(19) 4_566
C20 H20 O4 0.93 2.36 3.246(4) 158.5 1_565
C19 H19 O3 0.93 2.62 3.486(4) 156.0 4_475

loop_
_geom_torsion_atom_site_label_1
_geom_torsion_atom_site_label_2
_geom_torsion_atom_site_label_3
_geom_torsion_atom_site_label_4
_geom_torsion
_geom_torsion_site_symmetry_1
_geom_torsion_site_symmetry_2
_geom_torsion_site_symmetry_3
_geom_torsion_site_symmetry_4
_geom_torsion_publ_flag
S1 N2 C15 C10 175.95(17) . . . . ?
S1 N2 C15 C14 -5.0(3) . . . . ?
S1 C16 C17 C18 178.91(17) . . . . ?
S1 C16 C21 C20 -178.93(16) . . . . ?
O1 C9 C10 C15 -1.5(3) . . . . ?
O1 C9 C10 C11 177.5(2) . . . . ?
O2 N1 C2 C1 179.5(2) . . . . ?
O2 N1 C2 C3 -1.1(3) . . . . ?
O5 S1 N2 C15 -176.0(2) . . . . ?
O5 S1 C16 C17 139.54(16) . . . . ?
O5 S1 C16 C21 -39.87(18) . . . . ?
O3 N1 C2 C1 -0.6(3) . . . . ?
O3 N1 C2 C3 178.8(2) . . . . ?
N2 S1 C16 C17 -108.78(16) . . . . ?
N2 S1 C16 C21 71.81(17) . . . . ?
N2 C15 C14 C13 -177.8(2) . . . . ?
N1 C2 C1 C6 179.15(19) . . . . ?
N1 C2 C3 C4 -179.3(2) . . . . ?
C2 C1 C6 C7 -178.47(19) . . . . ?
C2 C1 C6 C5 0.4(3) . . . . ?
C1 C2 C3 C4 0.0(4) . . . . ?
C1 C6 C7 C8 178.5(2) . . . . ?
C1 C6 C5 C4 -0.4(3) . . . . ?
C6 C7 C8 C9 179.9(2) . . . . ?
C6 C5 C4 C3 0.3(4) . . . . ?
C7 C6 C5 C4 178.4(2) . . . . ?
C7 C8 C9 O1 5.3(3) . . . . ?
C7 C8 C9 C10 -175.1(2) . . . . ?
C8 C9 C10 C15 178.9(2) . . . . ?
C8 C9 C10 C11 -2.1(3) . . . . ?
C9 C10 C15 N2 -2.8(3) . . . . ?
C9 C10 C15 C14 178.1(2) . . . . ?
C9 C10 C11 C12 -179.1(2) . . . . ?
C10 C15 C14 C13 1.3(3) . . . . ?
C15 C10 C11 C12 0.0(3) . . . . ?
C15 C14 C13 C12 -0.6(4) . . . . ?
C14 C13 C12 C11 -0.3(4) . . . . ?
C13 C12 C11 C10 0.6(4) . . . . ?
C11 C10 C15 N2 178.16(19) . . . . ?
C11 C10 C15 C14 -0.9(3) . . . . ?
C5 C6 C7 C8 -0.3(4) . . . . ?
C5 C4 C3 C2 -0.1(4) . . . . ?
C3 C2 C1 C6 -0.2(3) . . . . ?
C16 S1 N2 C15 69.5(2) . . . . ?
C16 C17 C18 C19 0.2(4) . . . . ?
C16 C21 C20 C19 -0.2(4) . . . . ?
C17 C16 C21 C20 1.7(3) . . . . ?
C17 C18 C19 C20 1.3(4) . . . . ?
C21 C16 C17 C18 -1.7(3) . . . . ?
C21 C20 C19 C18 -1.3(4) . . . . ?
O4 S1 N2 C15 -46.1(2) . . . . ?
O4 S1 C16 C17 8.82(17) . . . . ?
O4 S1 C16 C21 -170.60(15) . . . . ?
